data_7007034
loop_
_publ_author_name
'Kitadai, Kunihiko'
'Takahashi, Masashi'
'Takeda, Masuo'
'Bhargava, Suresh K.'
'Priv\'er, Steven H'
'Bennett, Martin A.'

_publ_section_title
;
 Synthesis, structures and reactions of cyclometallated gold complexes
 containing (2-diphenylarsino-n-methyl)phenyl (n = 5, 6).
;
_journal_issue 21
_journal_name_full 'Dalton transactions (Cambridge, England : 2003)'
_journal_page_first 2560
_journal_page_last 2571
_journal_paper_doi 10.1039/b516538e
_journal_year 2006
_chemical_formula_sum 'C50 H32 As2 Au2 F10'
_chemical_formula_weight 1366.53
_chemical_name_systematic
;
?
;
_space_group_IT_number 14
_symmetry_cell_setting monoclinic
_symmetry_space_group_name_Hall '-P 2ybc'
_symmetry_space_group_name_H-M 'P 1 21/c 1'
_atom_sites_solution_hydrogens geom
_atom_sites_solution_primary direct
_atom_sites_solution_secondary difmap
_audit_creation_method SHELXL-97
_cell_angle_alpha 90.00
_cell_angle_beta 97.678(2)
_cell_angle_gamma 90.00
_cell_formula_units_Z 4
_cell_length_a 12.0980(9)
_cell_length_b 20.5775(16)
_cell_length_c 18.6526(15)
_cell_measurement_temperature 293(2)
_cell_volume 4601.9(6)
_computing_cell_refinement 'Bruker SMART'
_computing_data_collection 'Bruker SMART'
_computing_data_reduction 'Bruker SAINT'
_computing_molecular_graphics 'Bruker SHELXTL'
_computing_publication_material 'Bruker SHELXTL'
_computing_structure_refinement 'SHELXL-97 (Sheldrick, 1997)'
_computing_structure_solution 'SHELXS-97 (Sheldrick, 1990)'
_diffrn_ambient_temperature 293(2)
_diffrn_measured_fraction_theta_full 0.994
_diffrn_measured_fraction_theta_max 0.994
_diffrn_measurement_device_type 'CCD area detector'
_diffrn_measurement_method 'phi and omega scans'
_diffrn_radiation_monochromator graphite
_diffrn_radiation_source 'fine-focus sealed tube'
_diffrn_radiation_type MoK\a
_diffrn_radiation_wavelength 0.71073
_diffrn_reflns_av_R_equivalents 0.0432
_diffrn_reflns_av_sigmaI/netI 0.0514
_diffrn_reflns_limit_h_max 14
_diffrn_reflns_limit_h_min -16
_diffrn_reflns_limit_k_max 27
_diffrn_reflns_limit_k_min -24
_diffrn_reflns_limit_l_max 21
_diffrn_reflns_limit_l_min -24
_diffrn_reflns_number 33783
_diffrn_reflns_theta_full 28.35
_diffrn_reflns_theta_max 28.35
_diffrn_reflns_theta_min 1.48
_exptl_absorpt_coefficient_mu 7.871
_exptl_absorpt_correction_type empirical
_exptl_absorpt_process_details 'SADABS Sheldrick 1996'
_exptl_crystal_colour colourless
_exptl_crystal_density_diffrn 1.972
_exptl_crystal_density_meas 0
_exptl_crystal_density_method 'not measured'
_exptl_crystal_description block
_exptl_crystal_F_000 2584
_exptl_crystal_size_max 0.40
_exptl_crystal_size_mid 0.26
_exptl_crystal_size_min 0.22
_refine_diff_density_max 1.963
_refine_diff_density_min -1.093
_refine_diff_density_rms 0.122
_refine_ls_extinction_method none
_refine_ls_goodness_of_fit_ref 0.975
_refine_ls_hydrogen_treatment constr
_refine_ls_matrix_type full
_refine_ls_number_parameters 579
_refine_ls_number_reflns 11431
_refine_ls_number_restraints 0
_refine_ls_restrained_S_all 0.975
_refine_ls_R_factor_all 0.0685
_refine_ls_R_factor_gt 0.0405
_refine_ls_shift/su_max 0.130
_refine_ls_shift/su_mean 0.002
_refine_ls_structure_factor_coef Fsqd
_refine_ls_weighting_details 'calc w=1/[\s^2^(Fo^2^)+(0.0583P)^2^+0.0000P] where P=(Fo^2^+2Fc^2^)/3'
_refine_ls_weighting_scheme calc
_refine_ls_wR_factor_gt 0.0954
_refine_ls_wR_factor_ref 0.1093
_reflns_number_gt 7707
_reflns_number_total 11431
_reflns_threshold_expression >2sigma(I)
_cod_data_source_file b516538e.txt
_cod_data_source_block compound7
_cod_depositor_comments
;
The following automatic conversions were performed:
'_symmetry_cell_setting' value 'Monoclinic' changed to 'monoclinic'
according to '/home/saulius/struct/CIF-dictionaries/cif_core.dic'
dictionary named 'cif_core.dic' version 2.4.1 from 2010-06-29.

Automatic conversion script
Id: cif_fix_enum 1527 2010-12-29 10:47:43Z saulius 
;
_cod_original_sg_symbol_H-M P2(1)/c
_cod_database_code 7007034

loop_
_symmetry_equiv_pos_as_xyz
'x, y, z'
'-x, y+1/2, -z+1/2'
'-x, -y, -z'
'x, -y-1/2, z-1/2'

loop_
_atom_site_label
_atom_site_type_symbol
_atom_site_fract_x
_atom_site_fract_y
_atom_site_fract_z
_atom_site_U_iso_or_equiv
_atom_site_adp_type
_atom_site_occupancy
_atom_site_symmetry_multiplicity
_atom_site_calc_flag
_atom_site_refinement_flags
_atom_site_disorder_assembly
_atom_site_disorder_group
As1 As 0.51908(4) 0.35705(2) 0.27579(3) 0.04987(13) Uani 1 1 d . . .
As2 As 0.23746(4) 0.38600(3) 0.08485(3) 0.05805(14) Uani 1 1 d . . .
Au1 Au 0.387711(18) 0.272484(10) 0.243518(12) 0.05692(8) Uani 1 1 d . . .
Au2 Au 0.209750(18) 0.424177(12) 0.201314(14) 0.06787(9) Uani 1 1 d . . .
C1 C 0.2846(4) 0.1941(2) 0.2259(3) 0.0560(12) Uani 1 1 d . . .
C2 C 0.3033(5) 0.1461(3) 0.1788(3) 0.0645(14) Uani 1 1 d . . .
C3 C 0.2391(6) 0.0920(3) 0.1678(4) 0.0748(17) Uani 1 1 d . . .
C4 C 0.1541(6) 0.0816(3) 0.2060(5) 0.084(2) Uani 1 1 d . . .
C5 C 0.1317(5) 0.1285(3) 0.2557(4) 0.0799(19) Uani 1 1 d . . .
C6 C 0.1978(5) 0.1824(3) 0.2644(4) 0.0697(16) Uani 1 1 d . . .
C7 C 0.5148(4) 0.3811(2) 0.3759(3) 0.0534(12) Uani 1 1 d . . .
C8 C 0.4135(5) 0.3782(3) 0.4011(3) 0.0663(15) Uani 1 1 d . . .
C9 C 0.4029(7) 0.3961(3) 0.4702(4) 0.086(2) Uani 1 1 d . . .
C10 C 0.4932(7) 0.4170(3) 0.5154(4) 0.083(2) Uani 1 1 d . . .
C11 C 0.5943(7) 0.4198(3) 0.4914(4) 0.090(2) Uani 1 1 d . . .
C12 C 0.6063(6) 0.4012(3) 0.4215(3) 0.0745(16) Uani 1 1 d . . .
C13 C 0.6727(4) 0.3332(2) 0.2718(3) 0.0537(12) Uani 1 1 d . . .
C14 C 0.7000(6) 0.2690(3) 0.2664(4) 0.0743(17) Uani 1 1 d . . .
C15 C 0.8096(7) 0.2512(4) 0.2645(4) 0.093(2) Uani 1 1 d . . .
C16 C 0.8912(6) 0.2973(4) 0.2671(4) 0.091(2) Uani 1 1 d . . .
C17 C 0.8635(5) 0.3607(4) 0.2721(4) 0.0842(19) Uani 1 1 d . . .
C18 C 0.7556(5) 0.3800(3) 0.2739(3) 0.0654(14) Uani 1 1 d . . .
C19 C 0.4980(4) 0.4388(2) 0.2238(3) 0.0469(11) Uani 1 1 d . . .
C20 C 0.4983(4) 0.4965(3) 0.2623(3) 0.0558(12) Uani 1 1 d . . .
C21 C 0.4763(5) 0.5551(3) 0.2259(3) 0.0661(15) Uani 1 1 d . . .
C22 C 0.4550(5) 0.5569(3) 0.1512(3) 0.0650(15) Uani 1 1 d . . .
C23 C 0.4564(5) 0.4991(2) 0.1141(3) 0.0584(13) Uani 1 1 d . . .
C24 C 0.4771(4) 0.4393(2) 0.1494(3) 0.0456(10) Uani 1 1 d . . .
C25 C 0.4300(7) 0.6199(3) 0.1113(4) 0.102(3) Uani 1 1 d . . .
C26 C 0.4787(4) 0.3785(2) 0.1057(2) 0.0464(10) Uani 1 1 d . . .
C27 C 0.5805(4) 0.3507(2) 0.0976(3) 0.0550(12) Uani 1 1 d . . .
C28 C 0.5881(5) 0.2942(2) 0.0568(3) 0.0578(13) Uani 1 1 d . . .
C29 C 0.4904(6) 0.2666(3) 0.0250(4) 0.0696(16) Uani 1 1 d . . .
C30 C 0.3889(5) 0.2928(3) 0.0319(3) 0.0613(14) Uani 1 1 d . . .
C31 C 0.3811(4) 0.3486(2) 0.0727(3) 0.0497(11) Uani 1 1 d . . .
C32 C 0.7004(6) 0.2664(3) 0.0485(4) 0.093(2) Uani 1 1 d . . .
C33 C 0.1306(4) 0.3192(3) 0.0506(3) 0.0593(13) Uani 1 1 d . . .
C34 C 0.0954(6) 0.3103(4) -0.0209(4) 0.096(2) Uani 1 1 d . . .
C35 C 0.0185(7) 0.2593(5) -0.0418(5) 0.114(3) Uani 1 1 d . . .
C36 C -0.0205(6) 0.2236(4) 0.0092(5) 0.093(2) Uani 1 1 d . . .
C37 C 0.0139(6) 0.2331(4) 0.0807(5) 0.102(3) Uani 1 1 d . . .
C38 C 0.0889(5) 0.2818(3) 0.1022(4) 0.0800(18) Uani 1 1 d . . .
C39 C 0.2137(5) 0.4539(3) 0.0125(4) 0.0757(18) Uani 1 1 d . . .
C40 C 0.1514(6) 0.5066(4) 0.0256(5) 0.103(3) Uani 1 1 d . . .
C41 C 0.1257(8) 0.5558(5) -0.0244(8) 0.142(5) Uani 1 1 d . . .
C42 C 0.1668(9) 0.5470(7) -0.0910(8) 0.151(5) Uani 1 1 d . . .
C43 C 0.2320(9) 0.4964(5) -0.1047(5) 0.123(3) Uani 1 1 d . . .
C44 C 0.2544(6) 0.4488(4) -0.0531(4) 0.095(2) Uani 1 1 d . . .
C45 C 0.1752(4) 0.4649(3) 0.2960(4) 0.0656(15) Uani 1 1 d . . .
C46 C 0.1457(5) 0.4292(3) 0.3526(4) 0.0741(18) Uani 1 1 d . . .
C47 C 0.1251(5) 0.4563(4) 0.4168(4) 0.0827(19) Uani 1 1 d . . .
C48 C 0.1307(6) 0.5221(4) 0.4241(5) 0.094(2) Uani 1 1 d . . .
C49 C 0.1592(6) 0.5597(4) 0.3697(5) 0.086(2) Uani 1 1 d . . .
C50 C 0.1805(5) 0.5299(3) 0.3065(4) 0.0775(18) Uani 1 1 d . . .
F1 F 0.3870(4) 0.15266(19) 0.1383(2) 0.0985(13) Uani 1 1 d . . .
F2 F 0.2624(4) 0.0449(2) 0.1204(3) 0.1135(15) Uani 1 1 d . . .
F3 F 0.0932(4) 0.02692(19) 0.2000(3) 0.1169(16) Uani 1 1 d . . .
F4 F 0.0469(4) 0.1202(3) 0.2946(3) 0.1288(18) Uani 1 1 d . . .
F5 F 0.1723(4) 0.22603(19) 0.3135(3) 0.1055(15) Uani 1 1 d . . .
F6 F 0.1381(3) 0.36375(18) 0.3484(3) 0.0953(12) Uani 1 1 d . . .
F7 F 0.0993(4) 0.4194(3) 0.4712(3) 0.1236(17) Uani 1 1 d . . .
F8 F 0.1127(4) 0.5496(3) 0.4872(3) 0.139(2) Uani 1 1 d . . .
F9 F 0.1670(4) 0.6239(2) 0.3774(3) 0.1263(18) Uani 1 1 d . . .
F10 F 0.2077(4) 0.56984(19) 0.2539(3) 0.1082(14) Uani 1 1 d . . .
H8 H 0.3511 0.3639 0.3706 0.080 Uiso 1 1 calc R . .
H9 H 0.3335 0.3940 0.4864 0.103 Uiso 1 1 calc R . .
H10 H 0.4858 0.4294 0.5625 0.100 Uiso 1 1 calc R . .
H11 H 0.6562 0.4342 0.5223 0.108 Uiso 1 1 calc R . .
H12 H 0.6760 0.4024 0.4057 0.089 Uiso 1 1 calc R . .
H14 H 0.6447 0.2374 0.2639 0.089 Uiso 1 1 calc R . .
H15 H 0.8280 0.2075 0.2615 0.112 Uiso 1 1 calc R . .
H16 H 0.9650 0.2853 0.2655 0.109 Uiso 1 1 calc R . .
H17 H 0.9193 0.3920 0.2744 0.101 Uiso 1 1 calc R . .
H18 H 0.7381 0.4238 0.2766 0.078 Uiso 1 1 calc R . .
H20 H 0.5133 0.4960 0.3125 0.067 Uiso 1 1 calc R . .
H21 H 0.4759 0.5935 0.2522 0.079 Uiso 1 1 calc R . .
H23 H 0.4432 0.4998 0.0638 0.070 Uiso 1 1 calc R . .
H25A H 0.4961 0.6352 0.0934 0.154 Uiso 1 1 calc R . .
H25B H 0.4057 0.6516 0.1435 0.154 Uiso 1 1 calc R . .
H25C H 0.3722 0.6130 0.0714 0.154 Uiso 1 1 calc R . .
H27 H 0.6456 0.3701 0.1199 0.066 Uiso 1 1 calc R . .
H29 H 0.4936 0.2288 -0.0020 0.084 Uiso 1 1 calc R . .
H30 H 0.3244 0.2731 0.0091 0.074 Uiso 1 1 calc R . .
H32A H 0.7110 0.2265 0.0751 0.139 Uiso 1 1 calc R . .
H32B H 0.7575 0.2968 0.0669 0.139 Uiso 1 1 calc R . .
H32C H 0.7046 0.2582 -0.0017 0.139 Uiso 1 1 calc R . .
H34 H 0.1211 0.3369 -0.0554 0.116 Uiso 1 1 calc R . .
H35 H -0.0045 0.2509 -0.0905 0.136 Uiso 1 1 calc R . .
H36 H -0.0728 0.1912 -0.0047 0.111 Uiso 1 1 calc R . .
H37 H -0.0130 0.2068 0.1150 0.123 Uiso 1 1 calc R . .
H38 H 0.1113 0.2895 0.1511 0.096 Uiso 1 1 calc R . .
H40 H 0.1249 0.5096 0.0700 0.124 Uiso 1 1 calc R . .
H41 H 0.0843 0.5921 -0.0147 0.170 Uiso 1 1 calc R . .
H42 H 0.1481 0.5775 -0.1273 0.181 Uiso 1 1 calc R . .
H43 H 0.2613 0.4939 -0.1483 0.148 Uiso 1 1 calc R . .
H44 H 0.2971 0.4130 -0.0623 0.114 Uiso 1 1 calc R . .

loop_
_atom_site_aniso_label
_atom_site_aniso_U_11
_atom_site_aniso_U_22
_atom_site_aniso_U_33
_atom_site_aniso_U_23
_atom_site_aniso_U_13
_atom_site_aniso_U_12
As1 0.0524(3) 0.0441(3) 0.0521(3) 0.0045(2) 0.0032(2) -0.0035(2)
As2 0.0519(3) 0.0549(3) 0.0674(4) -0.0046(2) 0.0084(2) -0.0075(2)
Au1 0.06123(14) 0.04856(12) 0.06036(14) 0.00327(9) 0.00593(10) -0.00985(9)
Au2 0.05426(14) 0.06928(16) 0.08075(18) -0.01944(11) 0.01154(11) -0.00101(10)
C1 0.058(3) 0.050(3) 0.060(3) 0.006(2) 0.003(2) 0.000(2)
C2 0.070(4) 0.057(3) 0.066(4) 0.002(3) 0.009(3) -0.006(3)
C3 0.088(5) 0.058(4) 0.075(4) -0.009(3) -0.004(3) 0.004(3)
C4 0.072(4) 0.051(4) 0.119(6) 0.006(4) -0.022(4) -0.011(3)
C5 0.049(3) 0.074(4) 0.119(6) 0.011(4) 0.020(3) -0.012(3)
C6 0.062(3) 0.057(3) 0.091(5) -0.013(3) 0.013(3) -0.002(3)
C7 0.066(3) 0.047(3) 0.046(3) 0.009(2) 0.004(2) -0.002(2)
C8 0.060(3) 0.074(4) 0.065(4) 0.006(3) 0.009(3) 0.013(3)
C9 0.105(5) 0.082(4) 0.074(5) 0.010(3) 0.027(4) 0.025(4)
C10 0.121(6) 0.068(4) 0.062(4) 0.000(3) 0.019(4) -0.001(4)
C11 0.111(6) 0.088(5) 0.065(4) -0.008(3) -0.014(4) -0.024(4)
C12 0.080(4) 0.078(4) 0.065(4) -0.002(3) 0.008(3) -0.017(3)
C13 0.058(3) 0.046(3) 0.056(3) 0.004(2) 0.002(2) 0.005(2)
C14 0.077(4) 0.060(4) 0.084(5) 0.002(3) 0.004(3) 0.004(3)
C15 0.102(6) 0.080(5) 0.098(6) 0.002(4) 0.013(4) 0.041(5)
C16 0.069(4) 0.109(6) 0.095(5) 0.014(4) 0.012(4) 0.030(4)
C17 0.058(4) 0.101(6) 0.092(5) 0.011(4) 0.005(3) 0.002(4)
C18 0.060(3) 0.061(3) 0.075(4) 0.011(3) 0.007(3) 0.001(3)
C19 0.046(3) 0.035(2) 0.056(3) 0.0009(19) -0.004(2) -0.0014(19)
C20 0.064(3) 0.055(3) 0.046(3) -0.004(2) 0.001(2) -0.006(2)
C21 0.080(4) 0.050(3) 0.066(4) -0.003(3) 0.005(3) -0.002(3)
C22 0.080(4) 0.040(3) 0.074(4) 0.005(2) 0.004(3) 0.001(3)
C23 0.071(3) 0.051(3) 0.053(3) 0.001(2) 0.005(2) -0.003(3)
C24 0.047(3) 0.045(2) 0.044(3) -0.0019(19) 0.003(2) -0.004(2)
C25 0.157(8) 0.053(4) 0.091(5) 0.015(3) -0.004(5) 0.008(4)
C26 0.053(3) 0.044(2) 0.044(3) 0.0033(19) 0.009(2) -0.003(2)
C27 0.054(3) 0.051(3) 0.059(3) 0.001(2) 0.005(2) 0.001(2)
C28 0.066(3) 0.048(3) 0.061(3) 0.004(2) 0.013(3) 0.012(3)
C29 0.090(4) 0.043(3) 0.079(4) -0.002(3) 0.022(3) -0.003(3)
C30 0.061(3) 0.053(3) 0.070(4) -0.010(3) 0.013(3) -0.014(3)
C31 0.051(3) 0.044(3) 0.054(3) -0.002(2) 0.006(2) -0.003(2)
C32 0.080(4) 0.078(5) 0.120(6) -0.007(4) 0.013(4) 0.026(4)
C33 0.052(3) 0.059(3) 0.069(4) -0.003(3) 0.012(3) -0.005(2)
C34 0.097(5) 0.114(6) 0.080(5) -0.016(4) 0.018(4) -0.055(5)
C35 0.115(6) 0.141(8) 0.085(6) -0.045(5) 0.014(5) -0.051(6)
C36 0.073(4) 0.081(5) 0.126(7) -0.014(5) 0.016(5) -0.024(4)
C37 0.084(5) 0.086(5) 0.132(8) 0.030(5) -0.004(5) -0.037(4)
C38 0.073(4) 0.073(4) 0.089(5) 0.013(3) -0.007(3) -0.018(3)
C39 0.052(3) 0.068(4) 0.103(5) 0.018(3) -0.005(3) -0.011(3)
C40 0.082(5) 0.086(5) 0.143(8) 0.037(5) 0.023(5) 0.003(4)
C41 0.084(6) 0.107(7) 0.233(14) 0.076(8) 0.018(7) 0.014(5)
C42 0.086(7) 0.147(10) 0.204(13) 0.092(10) -0.041(7) -0.033(7)
C43 0.123(8) 0.126(8) 0.115(7) 0.044(6) -0.011(6) -0.046(7)
C44 0.094(5) 0.093(5) 0.096(6) 0.018(4) 0.003(4) -0.036(4)
C45 0.038(3) 0.072(4) 0.087(4) -0.019(3) 0.009(3) 0.006(3)
C46 0.046(3) 0.068(4) 0.108(5) -0.029(4) 0.009(3) 0.001(3)
C47 0.061(4) 0.096(5) 0.095(5) -0.011(4) 0.027(4) 0.001(3)
C48 0.067(4) 0.110(6) 0.109(6) -0.056(5) 0.027(4) 0.006(4)
C49 0.066(4) 0.076(4) 0.117(6) -0.035(4) 0.017(4) 0.013(3)
C50 0.054(3) 0.076(4) 0.103(5) -0.017(4) 0.012(3) 0.009(3)
F1 0.130(3) 0.085(3) 0.090(3) -0.012(2) 0.048(3) -0.016(2)
F2 0.148(4) 0.077(3) 0.115(4) -0.038(2) 0.013(3) -0.013(3)
F3 0.089(3) 0.068(2) 0.185(5) -0.011(3) -0.016(3) -0.034(2)
F4 0.085(3) 0.117(4) 0.195(5) -0.002(3) 0.059(3) -0.027(3)
F5 0.111(3) 0.084(3) 0.135(4) -0.024(2) 0.063(3) -0.015(2)
F6 0.085(3) 0.070(2) 0.135(4) -0.014(2) 0.031(2) -0.0106(19)
F7 0.116(4) 0.144(4) 0.121(4) -0.013(3) 0.057(3) -0.013(3)
F8 0.118(4) 0.161(4) 0.144(5) -0.080(4) 0.042(3) 0.000(3)
F9 0.125(4) 0.077(3) 0.180(5) -0.051(3) 0.031(3) 0.013(3)
F10 0.120(3) 0.077(3) 0.131(4) 0.001(2) 0.028(3) 0.015(2)

loop_
_atom_type_symbol
_atom_type_description
_atom_type_scat_dispersion_real
_atom_type_scat_dispersion_imag
_atom_type_scat_source
C C 0.0033 0.0016 'International Tables Vol C Tables 4.2.6.8 and 6.1.1.4'
H H 0.0000 0.0000 'International Tables Vol C Tables 4.2.6.8 and 6.1.1.4'
F F 0.0171 0.0103 'International Tables Vol C Tables 4.2.6.8 and 6.1.1.4'
As As 0.0499 2.0058 'International Tables Vol C Tables 4.2.6.8 and 6.1.1.4'
Au Au -2.0133 8.8022 'International Tables Vol C Tables 4.2.6.8 and 6.1.1.4'

loop_
_geom_angle_atom_site_label_1
_geom_angle_atom_site_label_2
_geom_angle_atom_site_label_3
_geom_angle
_geom_angle_site_symmetry_1
_geom_angle_site_symmetry_3
_geom_angle_publ_flag
C1 Au1 As1 173.28(15) . . ?
C2 C1 Au1 121.9(4) . . ?
C2 C1 C6 114.5(5) . . ?
C2 C3 F2 121.1(6) . . ?
C3 C2 C1 123.5(6) . . ?
C3 C4 C5 118.3(6) . . ?
C4 C3 C2 120.9(6) . . ?
C4 C3 F2 117.9(6) . . ?
C5 C6 C1 124.0(6) . . ?
C6 C1 Au1 123.4(4) . . ?
C6 C5 C4 118.7(6) . . ?
C7 As1 Au1 109.11(15) . . ?
C7 As1 C19 104.0(2) . . ?
C7 C12 C11 119.5(6) . . ?
C8 C7 As1 117.3(4) . . ?
C9 C8 C7 120.9(6) . . ?
C10 C9 C8 120.3(7) . . ?
C10 C11 C12 120.7(7) . . ?
C11 C10 C9 119.5(7) . . ?
C12 C7 As1 123.6(4) . . ?
C12 C7 C8 119.0(5) . . ?
C13 As1 Au1 114.71(16) . . ?
C13 As1 C7 104.6(2) . . ?
C13 As1 C19 105.3(2) . . ?
C13 C14 C15 120.0(7) . . ?
C14 C13 As1 119.4(4) . . ?
C14 C13 C18 119.4(5) . . ?
C16 C15 C14 120.4(7) . . ?
C16 C17 C18 121.8(7) . . ?
C17 C16 C15 119.2(6) . . ?
C17 C18 C13 119.1(6) . . ?
C18 C13 As1 121.2(4) . . ?
C19 As1 Au1 117.95(14) . . ?
C19 C20 C21 120.1(5) . . ?
C19 C24 C23 118.5(4) . . ?
C19 C24 C26 122.0(4) . . ?
C20 C19 As1 119.5(4) . . ?
C21 C22 C25 121.3(6) . . ?
C22 C21 C20 120.8(5) . . ?
C22 C23 C24 122.3(5) . . ?
C23 C22 C21 118.0(5) . . ?
C23 C22 C25 120.6(6) . . ?
C23 C24 C26 119.5(4) . . ?
C24 C19 As1 120.3(3) . . ?
C24 C19 C20 120.2(4) . . ?
C26 C27 C28 121.8(5) . . ?
C26 C31 As2 119.4(3) . . ?
C27 C26 C24 118.8(4) . . ?
C27 C26 C31 118.7(4) . . ?
C27 C28 C32 119.9(6) . . ?
C29 C28 C27 117.6(5) . . ?
C29 C28 C32 122.4(5) . . ?
C29 C30 C31 120.5(5) . . ?
C30 C29 C28 122.0(5) . . ?
C30 C31 As2 121.3(4) . . ?
C30 C31 C26 119.3(5) . . ?
C31 As2 Au2 118.41(15) . . ?
C31 C26 C24 122.4(4) . . ?
C33 As2 Au2 111.54(17) . . ?
C33 As2 C31 104.4(2) . . ?
C33 As2 C39 104.6(3) . . ?
C33 C34 C35 118.6(7) . . ?
C34 C33 As2 121.9(5) . . ?
C34 C33 C38 121.0(6) . . ?
C35 C36 C37 121.9(7) . . ?
C36 C35 C34 119.3(8) . . ?
C36 C37 C38 119.8(7) . . ?
C37 C38 C33 119.4(7) . . ?
C38 C33 As2 117.1(5) . . ?
C39 As2 Au2 111.9(2) . . ?
C39 As2 C31 104.9(2) . . ?
C39 C40 C41 122.8(9) . . ?
C40 C39 As2 118.9(6) . . ?
C40 C39 C44 119.4(7) . . ?
C40 C41 C42 115.2(10) . . ?
C42 C43 C44 118.7(11) . . ?
C43 C42 C41 123.4(10) . . ?
C43 C44 C39 120.4(9) . . ?
C44 C39 As2 121.6(6) . . ?
C45 Au2 As2 173.74(18) . . ?
C45 C46 C47 123.3(6) . . ?
C45 C50 C49 123.4(7) . . ?
C45 C50 F10 120.5(6) . . ?
C46 C45 Au2 123.2(4) . . ?
C48 C47 C46 118.7(7) . . ?
C48 C49 C50 118.7(7) . . ?
C49 C48 C47 120.4(6) . . ?
C50 C45 Au2 121.2(5) . . ?
C50 C45 C46 115.6(6) . . ?
F1 C2 C1 119.4(5) . . ?
F1 C2 C3 117.1(6) . . ?
F3 C4 C3 122.7(7) . . ?
F3 C4 C5 118.9(7) . . ?
F4 C5 C4 120.2(6) . . ?
F4 C5 C6 121.2(7) . . ?
F5 C6 C1 119.9(5) . . ?
F5 C6 C5 116.0(5) . . ?
F6 C46 C45 120.8(6) . . ?
F6 C46 C47 115.9(7) . . ?
F7 C47 C46 121.2(7) . . ?
F7 C47 C48 120.1(7) . . ?
F8 C48 C47 119.5(9) . . ?
F8 C48 C49 120.0(7) . . ?
F9 C49 C48 120.5(7) . . ?
F9 C49 C50 120.9(8) . . ?
F10 C50 C49 116.0(6) . . ?

loop_
_geom_bond_atom_site_label_1
_geom_bond_atom_site_label_2
_geom_bond_distance
_geom_bond_site_symmetry_2
_geom_bond_publ_flag
As1 C7 1.938(5) . ?
As1 C13 1.933(5) . ?
As1 C19 1.941(5) . ?
As2 C31 1.941(5) . ?
As2 C33 1.936(5) . ?
As2 C39 1.938(6) . ?
Au1 As1 2.3792(5) . ?
Au1 C1 2.038(5) . ?
Au2 As2 2.3755(6) . ?
Au2 C45 2.048(6) . ?
C1 C2 1.361(8) . ?
C1 C6 1.371(8) . ?
C2 C3 1.356(8) . ?
C2 F1 1.350(7) . ?
C3 C4 1.344(10) . ?
C5 C4 1.390(10) . ?
C6 C5 1.363(8) . ?
C6 F5 1.347(7) . ?
C7 C8 1.372(7) . ?
C7 C12 1.367(8) . ?
C8 C9 1.363(8) . ?
C10 C9 1.358(10) . ?
C10 C11 1.359(10) . ?
C12 C11 1.385(9) . ?
C13 C14 1.369(7) . ?
C13 C18 1.386(7) . ?
C14 C15 1.380(9) . ?
C15 C16 1.366(11) . ?
C17 C16 1.353(10) . ?
C17 C18 1.370(8) . ?
C19 C20 1.387(7) . ?
C19 C24 1.378(7) . ?
C20 C21 1.392(8) . ?
C21 C22 1.384(8) . ?
C22 C25 1.506(8) . ?
C23 C22 1.378(8) . ?
C24 C23 1.402(7) . ?
C24 C26 1.494(6) . ?
C27 C26 1.384(7) . ?
C27 C28 1.399(7) . ?
C28 C29 1.373(8) . ?
C28 C32 1.501(8) . ?
C29 C30 1.363(8) . ?
C31 C26 1.400(7) . ?
C31 C30 1.388(7) . ?
C33 C34 1.356(9) . ?
C33 C38 1.380(8) . ?
C34 C35 1.422(10) . ?
C36 C35 1.338(11) . ?
C36 C37 1.357(11) . ?
C38 C37 1.375(9) . ?
C39 C40 1.360(10) . ?
C39 C44 1.383(10) . ?
C40 C41 1.383(12) . ?
C42 C41 1.411(17) . ?
C43 C42 1.351(15) . ?
C44 C43 1.375(11) . ?
C45 C50 1.352(9) . ?
C46 C45 1.373(9) . ?
C46 C47 1.373(9) . ?
C48 C47 1.362(10) . ?
C48 C49 1.356(11) . ?
C48 F8 1.350(8) . ?
C50 C49 1.385(10) . ?
C50 F10 1.353(8) . ?
F2 C3 1.367(7) . ?
F3 C4 1.342(7) . ?
F4 C5 1.345(7) . ?
F6 C46 1.351(7) . ?
F7 C47 1.339(8) . ?
F9 C49 1.331(8) . ?
